data_2100786
loop_
_publ_author_name
'Fitzgerald, L. J.'
'Gallucci, J. C.'
'Gerkin, R. E.'

_publ_section_title
;
 1,2-Naphthalenedicarboxylic acid: structures of channel clathrates and
 an unsolvated crystalline phase
;
_journal_issue 3
_journal_name_full 'Acta Crystallographica Section B'
_journal_page_first 290
_journal_page_last 297
_journal_paper_doi 10.1107/S0108768191013654
_journal_volume 48
_journal_year 1992
_chemical_formula_sum 'C12 H8 O4'
_chemical_formula_weight 216.19
_space_group_crystal_system triclinic
_space_group_IT_number 2
_space_group_name_Hall '-P 1'
_space_group_name_H-M_alt 'P -1'
_cell_angle_alpha 106.080(10)
_cell_angle_beta 90.790(10)
_cell_angle_gamma 111.800(10)
_cell_formula_units_Z 2
_cell_length_a 9.0270(10)
_cell_length_b 9.2340(10)
_cell_length_c 7.2560(10)
_cell_volume 534.97(12)
_diffrn_radiation_type Mo
_diffrn_radiation_wavelength 0.71073
_exptl_absorpt_coefficient_mu 0.095
_exptl_crystal_density_diffrn 1.34
_exptl_crystal_F_000 224
_cod_data_source_file st0547.cif
_cod_data_source_block st0547b
_cod_depositor_comments
;
 Updating space group information and adding the symmetry operation list.

 Antanas Vaitkus,
 2018-06-14
;
_cod_original_cell_volume 535.00(10)
_cod_database_code 2100786

loop_
_space_group_symop_id
_space_group_symop_operation_xyz
1 x,y,z
2 -x,-y,-z

loop_
_atom_site_label
_atom_site_fract_x
_atom_site_fract_y
_atom_site_fract_z
O(1) .1000(2) .1479(2) .7228(3)
O(2) .1759(2) .0964(2) .4273(3)
O(3) .2008(3) .6466(3) .6385(3)
O(4) .0753(2) .3759(2) .5275(3)
C(1) .3442(3) .3374(3) .6723(3)
C(2) .3433(3) .4877(3) .6824(3)
C(3) .4855(3) .6308(3) .7548(4)
C(4) .6233(3) .6186(4) .8129(4)
C(5) .7730(3) .4523(4) .8591(4)
C(6) .7754(4) .3045(5) .8451(5)
C(7) .6356(4) .1620(4) .7770(5)
C(8) .4948(3) .1698(4) .7214(4)
C(9) .4872(3) .3221(3) .7308(3)
C(10) .6290(3) .4669(4) .8018(4)
C(11) .1955(3) .1831(3) .5977(4)
C(12) .1939(3) .4979(4) .6104(4)
H(1) -.013(6) .043(6) .660(10)
H(2) .103(4) .638(4) .577(5)
H(3) .4846 .7356 .7628
H(4) .7186 .7161 .8630
H(5) .8694 .5479 .9072
H(6) .8733 .2964 .8827
H(7) .6388 .0576 .7698
H(8) .4000 .0711 .6744

loop_
_geom_bond_atom_site_label_1
_geom_bond_atom_site_label_2
_geom_bond_distance
C(1) C(2) 1.372(3)
C(2) C(3) 1.416(3)
C(3) C(4) 1.362(4)
C(4) C(10) 1.401(4)
C(5) C(10) 1.424(4)
C(5) C(6) 1.349(5)
C(6) C(7) 1.399(5)
C(7) C(8) 1.362(4)
C(8) C(9) 1.416(4)
C(9) C(10) 1.421(3)
C(1) C(9) 1.422(3)
C(1) C(11) 1.503(3)
C(2) C(12) 1.484(3)
C(11) O(1) 1.284(3)
C(11) O(2) 1.242(3)
C(12) O(3) 1.309(3)
C(12) O(4) 1.220(3)
O(1) H(1) 1.10(5)
O(3) H(2) 0.95(4)
